data_7124420
loop_
_publ_author_name
'Tavares Luppi, Bruno'
'McDonald, Robert'
'Ferguson, Michael J.'
'Sang, Lingzi'
'Rivard, Eric'

_publ_section_title
;
 Rapid Access to (Cycloalkyl)tellurophenes Oligomer Mixtures and the First
 Poly(3-aryltellurophene)
;
_journal_name_full 'Chemical Communications'
_journal_paper_doi 10.1039/C9CC07512G
_journal_year 2019
_chemical_formula_moiety 'C8 H8 I2 Te'
_chemical_formula_sum 'C8 H8 I2 Te'
_chemical_formula_weight 485.54
_space_group_crystal_system monoclinic
_space_group_IT_number 14
_space_group_name_Hall '-P 2yn'
_space_group_name_H-M_alt 'P 1 21/n 1'
_atom_sites_solution_hydrogens geom
_audit_creation_method SHELXL-2014/7
_audit_update_record
;
2019-05-27 deposited with the CCDC.	2019-11-01 downloaded from the CCDC.
;
_cell_angle_alpha 90
_cell_angle_beta 108.971(3)
_cell_angle_gamma 90
_cell_formula_units_Z 8
_cell_length_a 22.122(5)
_cell_length_b 4.6531(12)
_cell_length_c 22.137(5)
_cell_measurement_reflns_used 5968
_cell_measurement_temperature 173(2)
_cell_measurement_theta_max 26.61
_cell_measurement_theta_min 2.26
_cell_volume 2154.9(9)
_computing_cell_refinement 'Bruker SAINT'
_computing_data_collection 'Bruker APEX2'
_computing_data_reduction 'Bruker SAINT'
_computing_molecular_graphics 'Bruker SHELXTL'
_computing_publication_material 'Bruker SHELXTL'
_computing_structure_refinement 'SHELXL-2014/7 (Sheldrick, 2014)'
_computing_structure_solution 'SHELXT-2014 (Sheldrick 2015)'
_diffrn_ambient_temperature 173(2)
_diffrn_measured_fraction_theta_full 1.000
_diffrn_measured_fraction_theta_max 0.998
_diffrn_measurement_device_type 'Bruker APEX-II CCD'
_diffrn_measurement_method '\f and \w scans'
_diffrn_radiation_type MoK\a
_diffrn_radiation_wavelength 0.71073
_diffrn_reflns_av_R_equivalents 0.0361
_diffrn_reflns_av_unetI/netI 0.0331
_diffrn_reflns_Laue_measured_fraction_full 1.000
_diffrn_reflns_Laue_measured_fraction_max 0.998
_diffrn_reflns_limit_h_max 27
_diffrn_reflns_limit_h_min -27
_diffrn_reflns_limit_k_max 5
_diffrn_reflns_limit_k_min -5
_diffrn_reflns_limit_l_max 27
_diffrn_reflns_limit_l_min -28
_diffrn_reflns_number 14132
_diffrn_reflns_point_group_measured_fraction_full 1.000
_diffrn_reflns_point_group_measured_fraction_max 0.998
_diffrn_reflns_theta_full 25.242
_diffrn_reflns_theta_max 26.729
_diffrn_reflns_theta_min 0.973
_exptl_absorpt_coefficient_mu 8.433
_exptl_absorpt_correction_T_max 0.7660
_exptl_absorpt_correction_T_min 0.0469
_exptl_absorpt_correction_type numerical
_exptl_absorpt_process_details 'SADABS 2014/5'
_exptl_crystal_colour yellow
_exptl_crystal_density_diffrn 2.993
_exptl_crystal_description needle
_exptl_crystal_F_000 1712
_exptl_crystal_size_max 0.584
_exptl_crystal_size_mid 0.060
_exptl_crystal_size_min 0.058
_refine_diff_density_max 3.394
_refine_diff_density_min -0.697
_refine_diff_density_rms 0.226
_refine_ls_extinction_method none
_refine_ls_goodness_of_fit_ref 1.067
_refine_ls_hydrogen_treatment constr
_refine_ls_matrix_type full
_refine_ls_number_parameters 236
_refine_ls_number_reflns 4556
_refine_ls_number_restraints 90
_refine_ls_restrained_S_all 1.061
_refine_ls_R_factor_all 0.0461
_refine_ls_R_factor_gt 0.0380
_refine_ls_shift/su_max 0.001
_refine_ls_shift/su_mean 0.000
_refine_ls_structure_factor_coef Fsqd
_refine_ls_weighting_details 'w=1/[\s^2^(Fo^2^)+(0.0528P)^2^] where P=(Fo^2^+2Fc^2^)/3'
_refine_ls_weighting_scheme calc
_refine_ls_wR_factor_gt 0.0873
_refine_ls_wR_factor_ref 0.0922
_reflns_Friedel_coverage 0.000
_reflns_number_gt 3959
_reflns_number_total 4556
_reflns_threshold_expression 'I > 2\s(I)'
_cod_data_source_file c9cc07512g3.cif
_cod_data_source_block riv1710
_cod_original_sg_symbol_H-M 'P 21/n'
_cod_database_code 7124420
_shelx_shelxl_version_number 2014/7
_shelx_space_group_comment
; 
The symmetry employed for this shelxl refinement is uniquely defined 
by the following loop, which should always be used as a source of 
symmetry information in preference to the above space-group names. 
They are only intended as comments. 
;
_shelx_estimated_absorpt_t_min 0.084
_shelx_estimated_absorpt_t_max 0.640

loop_
_space_group_symop_operation_xyz
'x, y, z'
'-x+1/2, y+1/2, -z+1/2'
'-x, -y, -z'
'x-1/2, -y-1/2, z-1/2'

loop_
_atom_site_label
_atom_site_type_symbol
_atom_site_fract_x
_atom_site_fract_y
_atom_site_fract_z
_atom_site_U_iso_or_equiv
_atom_site_adp_type
_atom_site_occupancy
_atom_site_site_symmetry_order
_atom_site_calc_flag
_atom_site_refinement_flags_posn
_atom_site_refinement_flags_adp
_atom_site_refinement_flags_occupancy
_atom_site_disorder_assembly
_atom_site_disorder_group
I1 I 0.35519(5) 0.24775(15) 0.17723(5) 0.0374(2) Uani 1 1 d . . . . .
I2 I 0.34548(4) 0.59997(19) 0.46930(3) 0.0516(3) Uani 1 1 d . . . . .
Te1 Te 0.29949(4) 0.27189(16) 0.31411(4) 0.0286(2) Uani 1 1 d . . . . .
C1 C 0.3665(4) 0.3762(19) 0.2703(5) 0.030(2) Uani 1 1 d . . . . .
C2 C 0.4164(4) 0.5379(19) 0.3074(5) 0.031(2) Uani 1 1 d . . . . .
C3 C 0.4718(4) 0.631(2) 0.2858(5) 0.040(2) Uani 1 1 d D U . . .
H3A H 0.4855 0.4697 0.2642 0.048 Uiso 0.55 1 calc R U P A 1
H3B H 0.4582 0.7920 0.2550 0.048 Uiso 0.55 1 calc R U P A 1
H3C H 0.4983 0.4593 0.2866 0.048 Uiso 0.45 1 calc R U P B 2
H3D H 0.4537 0.6919 0.2406 0.048 Uiso 0.45 1 calc R U P B 2
C4A C 0.5269(7) 0.727(3) 0.3434(6) 0.039(4) Uani 0.55 1 d D U P C 1
H4A H 0.5453 0.5529 0.3684 0.046 Uiso 0.55 1 calc R U P C 1
H4B H 0.5602 0.8090 0.3277 0.046 Uiso 0.55 1 calc R U P C 1
C5A C 0.5134(9) 0.942(4) 0.3886(9) 0.047(5) Uani 0.55 1 d D U P C 1
H5A H 0.5532 0.9972 0.4227 0.057 Uiso 0.55 1 calc R U P C 1
H5B H 0.4932 1.1177 0.3654 0.057 Uiso 0.55 1 calc R U P C 1
C4B C 0.5162(12) 0.868(5) 0.3213(8) 0.051(6) Uani 0.45 1 d D U P C 2
H4C H 0.4970 1.0601 0.3082 0.061 Uiso 0.45 1 calc R U P C 2
H4D H 0.5578 0.8583 0.3137 0.061 Uiso 0.45 1 calc R U P C 2
C5B C 0.5237(8) 0.807(6) 0.3906(9) 0.042(5) Uani 0.45 1 d D U P C 2
H5C H 0.5527 0.9565 0.4161 0.051 Uiso 0.45 1 calc R U P C 2
H5D H 0.5470 0.6223 0.4012 0.051 Uiso 0.45 1 calc R U P C 2
C6 C 0.4681(6) 0.788(2) 0.4163(7) 0.042(3) Uani 1 1 d D U . . .
H6A H 0.4485 0.9323 0.4369 0.050 Uiso 0.55 1 calc R U P C 1
H6B H 0.4938 0.6568 0.4503 0.050 Uiso 0.55 1 calc R U P C 1
H6C H 0.4525 0.9828 0.4211 0.050 Uiso 0.45 1 calc R U P C 2
H6D H 0.4823 0.6943 0.4588 0.050 Uiso 0.45 1 calc R U P C 2
C7 C 0.4142(5) 0.6115(19) 0.3698(5) 0.032(2) Uani 1 1 d . . . . .
C8 C 0.3634(5) 0.517(2) 0.3852(5) 0.030(2) Uani 1 1 d . . . . .
I3 I 0.82172(5) -0.23588(15) 0.14536(5) 0.0405(2) Uani 1 1 d . . . . .
I4 I 0.52697(3) 0.09308(16) 0.15919(4) 0.0443(2) Uani 1 1 d . . . . .
Te2 Te 0.68471(4) -0.22510(15) 0.20276(4) 0.02765(19) Uani 1 1 d . . . . .
C11 C 0.7287(4) -0.115(2) 0.1368(4) 0.029(2) Uani 1 1 d . . . . .
C12 C 0.6911(5) 0.045(2) 0.0867(4) 0.033(2) Uani 1 1 d . . . . .
C13 C 0.7097(6) 0.138(2) 0.0313(5) 0.045(2) Uani 1 1 d D U . . .
H13A H 0.7346 -0.0159 0.0195 0.054 Uiso 0.6 1 calc R U P D 1
H13B H 0.7372 0.3112 0.0429 0.054 Uiso 0.6 1 calc R U P D 1
H13C H 0.7077 -0.0337 0.0044 0.054 Uiso 0.4 1 calc R U P E 2
H13D H 0.7552 0.1961 0.0481 0.054 Uiso 0.4 1 calc R U P E 2
C14A C 0.6501(6) 0.207(3) -0.0260(7) 0.037(3) Uani 0.6 1 d D U P F 1
H14A H 0.6639 0.2798 -0.0615 0.045 Uiso 0.6 1 calc R U P F 1
H14B H 0.6257 0.0277 -0.0406 0.045 Uiso 0.6 1 calc R U P F 1
C15A C 0.6058(9) 0.431(3) -0.0111(8) 0.045(5) Uani 0.6 1 d D U P F 1
H15A H 0.6299 0.6068 0.0072 0.054 Uiso 0.6 1 calc R U P F 1
H15B H 0.5707 0.4831 -0.0504 0.054 Uiso 0.6 1 calc R U P F 1
C14B C 0.6740(9) 0.380(5) -0.0134(12) 0.054(6) Uani 0.4 1 d D U P F 2
H14C H 0.6810 0.3707 -0.0554 0.065 Uiso 0.4 1 calc R U P F 2
H14D H 0.6868 0.5721 0.0057 0.065 Uiso 0.4 1 calc R U P F 2
C15B C 0.6045(10) 0.310(8) -0.0193(9) 0.051(7) Uani 0.4 1 d D U P F 2
H15C H 0.5946 0.1234 -0.0420 0.061 Uiso 0.4 1 calc R U P F 2
H15D H 0.5777 0.4554 -0.0484 0.061 Uiso 0.4 1 calc R U P F 2
C16 C 0.5791(7) 0.287(2) 0.0375(6) 0.043(3) Uani 1 1 d D U . . .
H16A H 0.5608 0.4390 0.0577 0.051 Uiso 0.6 1 calc R U P F 1
H16B H 0.5436 0.1584 0.0140 0.051 Uiso 0.6 1 calc R U P F 1
H16C H 0.5740 0.4818 0.0533 0.051 Uiso 0.4 1 calc R U P F 2
H16D H 0.5369 0.1913 0.0239 0.051 Uiso 0.4 1 calc R U P F 2
C17 C 0.6257(4) 0.1177(19) 0.0890(4) 0.0292(19) Uani 1 1 d . . . . .
C18 C 0.6120(5) 0.0123(19) 0.1396(5) 0.031(2) Uani 1 1 d . . . . .

loop_
_atom_site_aniso_label
_atom_site_aniso_U_11
_atom_site_aniso_U_22
_atom_site_aniso_U_33
_atom_site_aniso_U_23
_atom_site_aniso_U_13
_atom_site_aniso_U_12
I1 0.0377(5) 0.0480(5) 0.0309(5) 0.0016(3) 0.0172(4) 0.0016(3)
I2 0.0547(5) 0.0678(7) 0.0348(5) -0.0119(3) 0.0180(5) -0.0043(4)
Te1 0.0251(4) 0.0340(5) 0.0282(5) 0.0003(2) 0.0108(4) -0.0023(2)
C1 0.028(5) 0.027(5) 0.033(5) 0.001(4) 0.005(4) 0.005(4)
C2 0.025(5) 0.027(5) 0.042(6) 0.013(4) 0.014(4) 0.006(4)
C3 0.024(5) 0.051(6) 0.048(5) 0.012(5) 0.013(4) -0.001(4)
C4A 0.025(7) 0.032(9) 0.061(8) 0.018(6) 0.017(6) -0.003(6)
C5A 0.044(9) 0.041(9) 0.051(8) 0.017(7) 0.007(7) 0.003(7)
C4B 0.053(12) 0.049(11) 0.049(8) 0.011(7) 0.012(7) -0.009(10)
C5B 0.037(9) 0.036(12) 0.046(8) 0.007(8) 0.003(7) -0.016(8)
C6 0.036(6) 0.034(5) 0.050(7) 0.005(5) 0.005(5) -0.004(4)
C7 0.029(5) 0.026(5) 0.038(6) 0.007(4) 0.005(4) 0.006(4)
C8 0.034(5) 0.029(5) 0.026(5) -0.001(4) 0.007(4) 0.000(4)
I3 0.0291(5) 0.0530(5) 0.0442(6) 0.0038(3) 0.0183(4) 0.0055(3)
I4 0.0303(4) 0.0518(5) 0.0531(5) 0.0007(3) 0.0166(4) 0.0080(3)
Te2 0.0250(5) 0.0312(4) 0.0273(5) 0.0026(2) 0.0092(4) 0.0014(2)
C11 0.022(5) 0.037(5) 0.029(5) -0.002(4) 0.009(4) 0.000(4)
C12 0.035(5) 0.032(5) 0.025(5) 0.003(4) -0.002(4) -0.003(4)
C13 0.058(6) 0.046(6) 0.030(5) -0.003(4) 0.015(5) -0.006(5)
C14A 0.061(8) 0.023(7) 0.027(7) -0.003(5) 0.015(6) -0.012(6)
C15A 0.073(10) 0.021(8) 0.044(9) 0.016(7) 0.023(8) 0.001(7)
C14B 0.068(10) 0.047(11) 0.050(13) 0.008(10) 0.023(8) 0.007(9)
C15B 0.061(10) 0.047(18) 0.039(10) 0.028(10) 0.008(8) 0.010(9)
C16 0.059(7) 0.030(5) 0.035(6) 0.008(4) 0.008(5) -0.001(5)
C17 0.023(5) 0.033(5) 0.029(5) -0.004(4) 0.005(4) -0.001(4)
C18 0.025(5) 0.031(5) 0.036(5) -0.007(4) 0.008(4) 0.000(4)

loop_
_atom_type_symbol
_atom_type_description
_atom_type_scat_dispersion_real
_atom_type_scat_dispersion_imag
_atom_type_scat_source
C C 0.0033 0.0016 'International Tables Vol C Tables 4.2.6.8 and 6.1.1.4'
H H 0.0000 0.0000 'International Tables Vol C Tables 4.2.6.8 and 6.1.1.4'
Te Te -0.5308 1.6751 'International Tables Vol C Tables 4.2.6.8 and 6.1.1.4'
I I -0.4742 1.8119 'International Tables Vol C Tables 4.2.6.8 and 6.1.1.4'

loop_
_geom_angle_atom_site_label_1
_geom_angle_atom_site_label_2
_geom_angle_atom_site_label_3
_geom_angle
C1 Te1 C8 79.2(4)
C2 C1 Te1 114.1(7)
C2 C1 I1 124.5(7)
Te1 C1 I1 121.4(5)
C1 C2 C7 115.8(8)
C1 C2 C3 123.1(10)
C7 C2 C3 121.1(9)
C4B C3 C2 120.0(12)
C4A C3 C2 109.3(10)
C5A C4A C3 118.2(14)
C6 C5A C4A 104.5(12)
C3 C4B C5B 103.1(15)
C4B C5B C6 123.8(17)
C5A C6 C7 117.0(11)
C5B C6 C7 109.1(13)
C8 C7 C2 117.0(9)
C8 C7 C6 122.4(9)
C2 C7 C6 120.6(9)
C7 C8 I2 125.9(7)
C7 C8 Te1 113.9(7)
I2 C8 Te1 120.2(4)
C11 Te2 C18 80.3(4)
C12 C11 Te2 113.9(7)
C12 C11 I3 122.9(7)
Te2 C11 I3 123.2(5)
C11 C12 C13 124.7(10)
C11 C12 C17 115.7(9)
C13 C12 C17 119.6(8)
C12 C13 C14B 121.7(13)
C12 C13 C14A 110.4(10)
C15A C14A C13 113.6(13)
C16 C15A C14A 105.9(11)
C13 C14B C15B 100.9(17)
C14B C15B C16 124.6(19)
C17 C16 C15A 115.9(11)
C17 C16 C15B 108.4(14)
C18 C17 C16 122.9(9)
C18 C17 C12 115.3(8)
C16 C17 C12 121.8(9)
C17 C18 Te2 114.9(7)
C17 C18 I4 124.5(7)
Te2 C18 I4 120.5(5)

loop_
_geom_bond_atom_site_label_1
_geom_bond_atom_site_label_2
_geom_bond_distance
I1 C1 2.081(10)
I2 C8 2.062(9)
Te1 C1 2.076(9)
Te1 C8 2.080(10)
C1 C2 1.367(13)
C2 C7 1.441(14)
C2 C3 1.516(12)
C3 C4B 1.515(9)
C3 C4A 1.516(9)
C4A C5A 1.515(9)
C5A C6 1.515(9)
C4B C5B 1.515(9)
C5B C6 1.516(9)
C6 C7 1.534(16)
C7 C8 1.350(13)
I3 C11 2.081(9)
I4 C18 2.097(9)
Te2 C11 2.066(8)
Te2 C18 2.073(10)
C11 C12 1.370(13)
C12 C13 1.481(14)
C12 C17 1.501(14)
C13 C14B 1.537(8)
C13 C14A 1.538(8)
C14A C15A 1.537(8)
C15A C16 1.536(8)
C14B C15B 1.537(8)
C15B C16 1.537(8)
C16 C17 1.492(16)
C17 C18 1.345(13)

loop_
_geom_torsion_atom_site_label_1
_geom_torsion_atom_site_label_2
_geom_torsion_atom_site_label_3
_geom_torsion_atom_site_label_4
_geom_torsion
Te1 C1 C2 C7 -0.5(10)
I1 C1 C2 C7 178.1(6)
Te1 C1 C2 C3 178.2(7)
I1 C1 C2 C3 -3.2(12)
C1 C2 C3 C4B 164.6(14)
C7 C2 C3 C4B -16.7(18)
C1 C2 C3 C4A -163.2(10)
C7 C2 C3 C4A 15.5(14)
C2 C3 C4A C5A -50.7(16)
C3 C4A C5A C6 64.1(18)
C2 C3 C4B C5B 39(2)
C3 C4B C5B C6 -57(3)
C4A C5A C6 C7 -42.8(17)
C4B C5B C6 C7 44(3)
C1 C2 C7 C8 -0.6(12)
C3 C2 C7 C8 -179.3(9)
C1 C2 C7 C6 178.8(9)
C3 C2 C7 C6 0.1(13)
C5A C6 C7 C8 -165.3(11)
C5B C6 C7 C8 168.4(13)
C5A C6 C7 C2 15.3(15)
C5B C6 C7 C2 -11.0(16)
C2 C7 C8 I2 -177.6(6)
C6 C7 C8 I2 3.0(13)
C2 C7 C8 Te1 1.4(11)
C6 C7 C8 Te1 -178.0(7)
Te2 C11 C12 C13 -176.5(8)
I3 C11 C12 C13 3.6(14)
Te2 C11 C12 C17 1.2(11)
I3 C11 C12 C17 -178.8(6)
C11 C12 C13 C14B -163.5(15)
C17 C12 C13 C14B 19.0(18)
C11 C12 C13 C14A 158.1(10)
C17 C12 C13 C14A -19.5(14)
C12 C13 C14A C15A 55.3(15)
C13 C14A C15A C16 -66.2(18)
C12 C13 C14B C15B -41(2)
C13 C14B C15B C16 57(4)
C14A C15A C16 C17 41.8(17)
C14B C15B C16 C17 -45(3)
C15A C16 C17 C18 170.8(11)
C15B C16 C17 C18 -166.7(16)
C15A C16 C17 C12 -11.0(15)
C15B C16 C17 C12 11.5(18)
C11 C12 C17 C18 -0.9(13)
C13 C12 C17 C18 176.9(9)
C11 C12 C17 C16 -179.1(9)
C13 C12 C17 C16 -1.4(14)
C16 C17 C18 Te2 178.4(7)
C12 C17 C18 Te2 0.1(11)
C16 C17 C18 I4 -5.1(13)
C12 C17 C18 I4 176.6(6)
